data_4300634
loop_
_publ_author_name
'Dickie, Diane A.'
'Schatte, Gabriele'
'Jennings, Michael C.'
'Jenkins, Hilary A.'
'Khoo, Sarah Y. L.'
'Clyburne, Jason A. C.'

_publ_section_title
;
 Structure of Organic and Metal-Organic Networks Based on a
 Bifunctionalm-Terphenyl Carboxylic Acid
;
_journal_issue 4
_journal_name_full 'Inorganic Chemistry'
_journal_page_first 1646
_journal_page_last 1655
_journal_paper_doi 10.1021/ic051690g
_journal_volume 45
_journal_year 2006
_chemical_formula_sum 'C60 H50 Cu N4 O10'
_chemical_formula_weight 1050.59
_space_group_IT_number 2
_symmetry_cell_setting triclinic
_symmetry_space_group_name_Hall '-P 1'
_symmetry_space_group_name_H-M 'P -1'
_cell_angle_alpha 76.9490(10)
_cell_angle_beta 86.1760(10)
_cell_angle_gamma 79.1960(10)
_cell_formula_units_Z 2
_cell_length_a 9.3336(5)
_cell_length_b 11.7460(6)
_cell_length_c 24.5687(13)
_cell_measurement_temperature 223(2)
_cell_volume 2576.6(2)
_diffrn_ambient_temperature 223(2)
_exptl_crystal_density_diffrn 1.354
_cod_depositor_comments
;
 Updating bibliography.

 Antanas Vaitkus,
 2017-07-07

The following automatic conversions were performed:
'_symmetry_cell_setting' value 'Triclinic' changed to 'triclinic'
according to '/home/saulius/struct/CIF-dictionaries/cif_core.dic'
dictionary named 'cif_core.dic' version 2.4.1 from 2010-06-29.

Automatic conversion script
Id: cif_fix_enum 1527 2010-12-29 10:47:43Z saulius 
;
_cod_original_sg_symbol_H-M 'P 1'
_cod_database_code 4300634

loop_
_symmetry_equiv_pos_as_xyz
'x, y, z'
'-x, -y, -z'

loop_
_atom_site_label
_atom_site_type_symbol
_atom_site_fract_x
_atom_site_fract_y
_atom_site_fract_z
_atom_site_U_iso_or_equiv
_atom_site_adp_type
_atom_site_occupancy
_atom_site_symmetry_multiplicity
_atom_site_calc_flag
_atom_site_refinement_flags
_atom_site_disorder_assembly
_atom_site_disorder_group
Cu1 Cu 0.49010(3) 0.01295(3) 0.249053(13) 0.03881(11) Uani 1 1 d . . .
C1 C 0.2053(3) 0.2613(2) 0.10130(9) 0.0336(6) Uani 1 1 d . . .
C2 C 0.1231(3) 0.2099(2) 0.07069(10) 0.0353(6) Uani 1 1 d . . .
C3 C -0.0065(2) 0.2757(2) 0.04710(9) 0.0355(6) Uani 1 1 d . . .
H3A H -0.0608 0.2417 0.0262 0.043 Uiso 1 1 calc R . .
C4 C -0.0565(2) 0.3899(2) 0.05394(10) 0.0327(6) Uani 1 1 d . . .
C5 C 0.0250(2) 0.4407(2) 0.08373(9) 0.0345(6) Uani 1 1 d . . .
H5A H -0.0089 0.5187 0.0881 0.041 Uiso 1 1 calc R . .
C6 C 0.1568(3) 0.3785(2) 0.10742(9) 0.0343(6) Uani 1 1 d . . .
C7 C 0.3452(3) 0.1874(2) 0.12788(11) 0.0355(6) Uani 1 1 d . . .
C8 C -0.2012(3) 0.4543(2) 0.03133(10) 0.0378(6) Uani 1 1 d . . .
C9 C 0.1641(3) 0.0836(2) 0.06504(11) 0.0408(7) Uani 1 1 d . . .
C10 C 0.1168(4) -0.0038(3) 0.10284(16) 0.0957(13) Uani 1 1 d . . .
H10A H 0.0592 0.0147 0.1336 0.115 Uiso 1 1 calc R . .
C11 C 0.1512(4) -0.1220(3) 0.0975(2) 0.1197(17) Uani 1 1 d . . .
H11A H 0.1194 -0.1821 0.1252 0.144 Uiso 1 1 calc R . .
C12 C 0.2300(4) -0.1499(3) 0.0529(2) 0.0862(13) Uani 1 1 d . . .
H12A H 0.2502 -0.2286 0.0483 0.103 Uiso 1 1 calc R . .
C13 C 0.2784(5) -0.0640(3) 0.01568(16) 0.1169(17) Uani 1 1 d . . .
H13A H 0.3344 -0.0822 -0.0155 0.140 Uiso 1 1 calc R . .
C14 C 0.2474(4) 0.0521(3) 0.02203(14) 0.1097(15) Uani 1 1 d . . .
H14A H 0.2856 0.1109 -0.0044 0.132 Uiso 1 1 calc R . .
C15 C 0.2374(3) 0.4415(2) 0.13805(10) 0.0376(6) Uani 1 1 d . . .
C16 C 0.1634(3) 0.5030(2) 0.17656(11) 0.0461(7) Uani 1 1 d . . .
H16A H 0.0645 0.4992 0.1852 0.055 Uiso 1 1 calc R . .
C17 C 0.2330(3) 0.5695(2) 0.20238(12) 0.0571(8) Uani 1 1 d . . .
H17A H 0.1817 0.6102 0.2286 0.068 Uiso 1 1 calc R . .
C18 C 0.3777(4) 0.5765(2) 0.18986(13) 0.0616(9) Uani 1 1 d . . .
H18A H 0.4245 0.6232 0.2068 0.074 Uiso 1 1 calc R . .
C19 C 0.4532(3) 0.5149(2) 0.15248(12) 0.0589(8) Uani 1 1 d . . .
H19A H 0.5525 0.5180 0.1445 0.071 Uiso 1 1 calc R . .
C20 C 0.3835(3) 0.4482(2) 0.12648(11) 0.0481(7) Uani 1 1 d . . .
H20A H 0.4357 0.4069 0.1007 0.058 Uiso 1 1 calc R . .
C21 C 0.7895(2) -0.25625(18) 0.39644(9) 0.0267(6) Uani 1 1 d . . .
C22 C 0.8375(2) -0.37308(19) 0.39031(9) 0.0275(6) Uani 1 1 d . . .
C23 C 0.9693(2) -0.43567(19) 0.41302(9) 0.0298(6) Uani 1 1 d . . .
H23A H 1.0018 -0.5141 0.4089 0.036 Uiso 1 1 calc R . .
C24 C 1.0539(2) -0.38422(19) 0.44175(9) 0.0294(6) Uani 1 1 d . . .
C25 C 1.0057(2) -0.26859(19) 0.44734(9) 0.0314(6) Uani 1 1 d . . .
H25A H 1.0628 -0.2338 0.4668 0.038 Uiso 1 1 calc R . .
C26 C 0.8751(2) -0.20237(19) 0.42494(9) 0.0291(6) Uani 1 1 d . . .
C27 C 0.6474(3) -0.18814(19) 0.36965(11) 0.0300(6) Uani 1 1 d . . .
C28 C 1.1967(3) -0.4478(2) 0.46562(10) 0.0321(6) Uani 1 1 d . . .
C29 C 0.8344(2) -0.07623(19) 0.43042(9) 0.0309(6) Uani 1 1 d . . .
C30 C 0.6947(3) -0.0274(2) 0.44586(10) 0.0379(6) Uani 1 1 d . . .
H30A H 0.6209 -0.0738 0.4522 0.045 Uiso 1 1 calc R . .
C31 C 0.6629(3) 0.0893(2) 0.45198(11) 0.0468(7) Uani 1 1 d . . .
H31A H 0.5676 0.1209 0.4624 0.056 Uiso 1 1 calc R . .
C32 C 0.7676(3) 0.1591(2) 0.44312(11) 0.0495(7) Uani 1 1 d . . .
H32A H 0.7449 0.2383 0.4471 0.059 Uiso 1 1 calc R . .
C33 C 0.9067(3) 0.1114(2) 0.42831(12) 0.0545(8) Uani 1 1 d . . .
H33A H 0.9802 0.1580 0.4226 0.065 Uiso 1 1 calc R . .
C34 C 0.9396(3) -0.0046(2) 0.42177(11) 0.0446(7) Uani 1 1 d . . .
H34A H 1.0352 -0.0354 0.4113 0.054 Uiso 1 1 calc R . .
C35 C 0.7551(2) -0.43218(19) 0.35774(10) 0.0301(6) Uani 1 1 d . . .
C36 C 0.8038(3) -0.4469(3) 0.30597(12) 0.0678(9) Uani 1 1 d . . .
H36A H 0.8873 -0.4168 0.2902 0.081 Uiso 1 1 calc R . .
C37 C 0.7329(4) -0.5054(3) 0.27595(13) 0.0828(11) Uani 1 1 d . . .
H37A H 0.7668 -0.5123 0.2397 0.099 Uiso 1 1 calc R . .
C38 C 0.6153(3) -0.5527(2) 0.29850(13) 0.0552(8) Uani 1 1 d . . .
H38A H 0.5693 -0.5951 0.2788 0.066 Uiso 1 1 calc R . .
C39 C 0.5644(3) -0.5382(2) 0.35012(13) 0.0566(8) Uani 1 1 d . . .
H39A H 0.4820 -0.5700 0.3659 0.068 Uiso 1 1 calc R . .
C40 C 0.6326(3) -0.4771(2) 0.37950(11) 0.0508(7) Uani 1 1 d . . .
H40A H 0.5948 -0.4662 0.4148 0.061 Uiso 1 1 calc R . .
C101 C 0.3403(3) 0.2294(2) 0.28649(11) 0.0412(7) Uani 1 1 d . . .
H10B H 0.3559 0.2662 0.2490 0.049 Uiso 1 1 calc R . .
C102 C 0.2722(3) 0.2979(2) 0.32253(13) 0.0505(8) Uani 1 1 d . . .
H10C H 0.2413 0.3800 0.3096 0.061 Uiso 1 1 calc R . .
C103 C 0.2499(3) 0.2458(2) 0.37734(13) 0.0509(8) Uani 1 1 d . . .
H10D H 0.2051 0.2915 0.4027 0.061 Uiso 1 1 calc R . .
C104 C 0.2944(3) 0.1250(2) 0.39459(11) 0.0451(7) Uani 1 1 d . . .
H10E H 0.2792 0.0866 0.4319 0.054 Uiso 1 1 calc R . .
C105 C 0.3614(2) 0.0615(2) 0.35631(11) 0.0372(6) Uani 1 1 d . . .
H10F H 0.3916 -0.0209 0.3683 0.045 Uiso 1 1 calc R . .
C201 C 0.6978(3) 0.1577(2) 0.18728(12) 0.0513(7) Uani 1 1 d . . .
H20B H 0.6487 0.1512 0.1562 0.062 Uiso 1 1 calc R . .
C202 C 0.8142(4) 0.2179(3) 0.17847(14) 0.0677(9) Uani 1 1 d . . .
H20C H 0.8436 0.2514 0.1420 0.081 Uiso 1 1 calc R . .
C203 C 0.8855(3) 0.2280(3) 0.22300(17) 0.0699(10) Uani 1 1 d . . .
H20D H 0.9659 0.2673 0.2177 0.084 Uiso 1 1 calc R . .
C204 C 0.8389(3) 0.1805(2) 0.27559(13) 0.0565(8) Uani 1 1 d . . .
H20E H 0.8850 0.1881 0.3071 0.068 Uiso 1 1 calc R . .
C205 C 0.7237(3) 0.1215(2) 0.28154(11) 0.0411(7) Uani 1 1 d . . .
H20F H 0.6926 0.0882 0.3179 0.049 Uiso 1 1 calc R . .
C301 C 0.7311(3) -0.1471(2) 0.20472(11) 0.0505(7) Uani 1 1 d . . .
H30B H 0.7811 -0.1369 0.2348 0.061 Uiso 1 1 calc R . .
C302 C 0.8025(3) -0.2189(3) 0.17117(13) 0.0622(9) Uani 1 1 d . . .
H30C H 0.9002 -0.2556 0.1777 0.075 Uiso 1 1 calc R . .
C303 C 0.7306(3) -0.2372(2) 0.12789(12) 0.0583(8) Uani 1 1 d . . .
H30D H 0.7772 -0.2870 0.1046 0.070 Uiso 1 1 calc R . .
C304 C 0.5893(3) -0.1809(2) 0.11962(11) 0.0500(7) Uani 1 1 d . . .
H30E H 0.5367 -0.1917 0.0904 0.060 Uiso 1 1 calc R . .
C305 C 0.5247(3) -0.1083(2) 0.15451(10) 0.0410(6) Uani 1 1 d . . .
H30F H 0.4278 -0.0694 0.1481 0.049 Uiso 1 1 calc R . .
C401 C 0.3650(3) -0.2042(2) 0.29198(10) 0.0390(6) Uani 1 1 d . . .
H40B H 0.4635 -0.2401 0.2966 0.047 Uiso 1 1 calc R . .
C402 C 0.2599(3) -0.2720(2) 0.31116(10) 0.0465(7) Uani 1 1 d . . .
H40C H 0.2863 -0.3527 0.3285 0.056 Uiso 1 1 calc R . .
C403 C 0.1162(3) -0.2208(2) 0.30468(11) 0.0511(8) Uani 1 1 d . . .
H40D H 0.0423 -0.2653 0.3179 0.061 Uiso 1 1 calc R . .
C404 C 0.0816(3) -0.1032(2) 0.27860(12) 0.0522(8) Uani 1 1 d . . .
H40E H -0.0162 -0.0659 0.2731 0.063 Uiso 1 1 calc R . .
C405 C 0.1928(3) -0.0412(2) 0.26070(11) 0.0453(7) Uani 1 1 d . . .
H40F H 0.1687 0.0394 0.2430 0.054 Uiso 1 1 calc R . .
O1 O 0.33782(17) 0.14432(13) 0.17925(7) 0.0419(4) Uani 1 1 d . . .
O2 O 0.45597(19) 0.17486(15) 0.09663(7) 0.0497(5) Uani 1 1 d . . .
O3 O -0.27723(19) 0.41067(15) 0.00642(8) 0.0560(5) Uani 1 1 d . . .
O4 O -0.23895(17) 0.56075(14) 0.04218(7) 0.0477(5) Uani 1 1 d . . .
H4A H -0.3182 0.5935 0.0276 0.072 Uiso 1 1 calc R . .
O5 O 0.65622(16) -0.12133(13) 0.32269(7) 0.0370(4) Uani 1 1 d . . .
O6 O 0.53187(17) -0.20468(13) 0.39731(7) 0.0381(4) Uani 1 1 d . . .
O7 O 1.26790(17) -0.40472(14) 0.49279(7) 0.0466(5) Uani 1 1 d . . .
O8 O 1.23841(16) -0.55380(13) 0.45481(7) 0.0436(5) Uani 1 1 d . . .
H8A H 1.3157 -0.5863 0.4709 0.065 Uiso 1 1 calc R . .
O9 O 0.52576(19) 0.68330(15) 0.00354(7) 0.0457(5) Uani 1 1 d D . .
H9A H 0.455(2) 0.647(2) 0.0026(11) 0.069 Uiso 1 1 d D . .
H9B H 0.533(3) 0.727(2) -0.0298(8) 0.069 Uiso 1 1 d D . .
O10 O 0.47153(17) 0.32933(15) 0.49940(7) 0.0395(4) Uani 1 1 d D . .
H7A H 0.543(2) 0.366(2) 0.4998(10) 0.059 Uiso 1 1 d D . .
H7B H 0.460(3) 0.293(2) 0.5337(7) 0.059 Uiso 1 1 d D . .
N1 N 0.38538(19) 0.11190(16) 0.30290(8) 0.0325(5) Uani 1 1 d . . .
N2 N 0.6530(2) 0.10872(16) 0.23828(9) 0.0341(5) Uani 1 1 d . . .
N3 N 0.5932(2) -0.09075(16) 0.19677(8) 0.0363(5) Uani 1 1 d . . .
N4 N 0.3334(2) -0.08942(16) 0.26704(8) 0.0330(5) Uani 1 1 d . . .

loop_
_atom_site_aniso_label
_atom_site_aniso_U_11
_atom_site_aniso_U_22
_atom_site_aniso_U_33
_atom_site_aniso_U_23
_atom_site_aniso_U_13
_atom_site_aniso_U_12
Cu1 0.03343(18) 0.0410(2) 0.0466(2) -0.01808(16) 0.00494(14) -0.00986(14)
C1 0.0389(15) 0.0325(14) 0.0273(15) -0.0052(12) -0.0039(12) -0.0014(12)
C2 0.0402(16) 0.0316(14) 0.0318(16) -0.0061(12) -0.0003(12) -0.0019(12)
C3 0.0358(15) 0.0371(15) 0.0348(16) -0.0082(12) -0.0040(12) -0.0075(12)
C4 0.0344(15) 0.0292(14) 0.0317(16) -0.0015(12) -0.0057(12) -0.0030(12)
C5 0.0390(15) 0.0277(14) 0.0334(16) -0.0032(12) -0.0018(12) -0.0013(12)
C6 0.0404(16) 0.0304(14) 0.0305(15) -0.0047(12) -0.0056(12) -0.0030(12)
C7 0.0411(17) 0.0257(14) 0.0398(19) -0.0083(13) -0.0125(14) -0.0011(12)
C8 0.0388(16) 0.0365(16) 0.0363(17) -0.0038(13) -0.0037(13) -0.0059(13)
C9 0.0469(17) 0.0324(15) 0.0440(18) -0.0134(13) -0.0084(14) -0.0004(13)
C10 0.097(3) 0.040(2) 0.149(4) -0.034(2) 0.066(3) -0.0197(19)
C11 0.094(3) 0.041(2) 0.223(5) -0.036(3) 0.064(3) -0.023(2)
C12 0.062(2) 0.055(2) 0.154(4) -0.059(3) -0.029(3) 0.0128(19)
C13 0.201(5) 0.070(3) 0.067(3) -0.039(2) 0.000(3) 0.037(3)
C14 0.203(4) 0.050(2) 0.053(2) -0.0112(18) 0.037(3) 0.020(2)
C15 0.0446(17) 0.0285(14) 0.0376(17) -0.0044(12) -0.0134(14) 0.0001(12)
C16 0.0519(18) 0.0371(16) 0.0490(18) -0.0142(14) -0.0088(14) 0.0012(13)
C17 0.075(2) 0.0465(18) 0.055(2) -0.0260(15) -0.0132(17) -0.0006(17)
C18 0.079(2) 0.0506(19) 0.062(2) -0.0167(16) -0.0275(19) -0.0149(18)
C19 0.0528(19) 0.066(2) 0.064(2) -0.0217(18) -0.0133(17) -0.0141(16)
C20 0.0496(19) 0.0510(18) 0.0470(19) -0.0169(14) -0.0127(15) -0.0057(15)
C21 0.0264(13) 0.0236(13) 0.0290(15) -0.0031(11) -0.0040(11) -0.0039(10)
C22 0.0274(13) 0.0264(13) 0.0277(14) -0.0020(11) -0.0034(11) -0.0062(11)
C23 0.0301(14) 0.0234(13) 0.0354(16) -0.0055(11) -0.0041(12) -0.0039(11)
C24 0.0284(14) 0.0268(13) 0.0323(15) -0.0055(11) -0.0031(11) -0.0037(11)
C25 0.0291(14) 0.0331(14) 0.0344(15) -0.0081(11) -0.0096(11) -0.0075(11)
C26 0.0277(14) 0.0260(13) 0.0337(15) -0.0059(11) -0.0038(11) -0.0045(11)
C27 0.0330(15) 0.0198(13) 0.0391(18) -0.0098(12) -0.0102(13) -0.0020(11)
C28 0.0307(15) 0.0310(15) 0.0344(16) -0.0062(12) -0.0020(12) -0.0057(12)
C29 0.0314(14) 0.0289(13) 0.0336(15) -0.0097(11) -0.0093(12) -0.0018(11)
C30 0.0367(15) 0.0391(15) 0.0409(16) -0.0143(13) -0.0025(12) -0.0071(12)
C31 0.0382(16) 0.0450(17) 0.060(2) -0.0287(15) -0.0045(14) 0.0074(13)
C32 0.0496(18) 0.0310(15) 0.073(2) -0.0246(14) -0.0099(15) -0.0017(14)
C33 0.0470(18) 0.0390(17) 0.086(2) -0.0259(16) -0.0018(16) -0.0143(14)
C34 0.0330(15) 0.0363(16) 0.070(2) -0.0221(14) -0.0032(14) -0.0055(12)
C35 0.0299(14) 0.0229(13) 0.0382(17) -0.0058(11) -0.0116(12) -0.0039(11)
C36 0.071(2) 0.097(2) 0.060(2) -0.0431(19) 0.0185(17) -0.0520(19)
C37 0.095(3) 0.121(3) 0.063(2) -0.056(2) 0.018(2) -0.057(2)
C38 0.066(2) 0.0471(18) 0.063(2) -0.0222(16) -0.0195(17) -0.0161(16)
C39 0.060(2) 0.0547(19) 0.063(2) -0.0094(17) -0.0123(17) -0.0321(15)
C40 0.063(2) 0.0568(18) 0.0416(18) -0.0098(14) -0.0050(15) -0.0332(16)
C101 0.0474(17) 0.0319(15) 0.0435(17) -0.0045(13) -0.0019(13) -0.0091(13)
C102 0.0530(18) 0.0301(15) 0.069(2) -0.0140(15) -0.0045(16) -0.0037(13)
C103 0.0451(17) 0.0528(19) 0.063(2) -0.0346(17) 0.0013(15) -0.0028(15)
C104 0.0408(16) 0.0600(19) 0.0334(16) -0.0113(14) -0.0030(13) -0.0042(14)
C105 0.0339(15) 0.0340(15) 0.0409(17) -0.0067(13) -0.0057(13) 0.0014(12)
C201 0.0533(19) 0.0518(18) 0.0426(19) -0.0008(15) 0.0039(15) -0.0070(15)
C202 0.073(2) 0.064(2) 0.059(2) 0.0035(18) 0.0224(19) -0.0240(19)
C203 0.048(2) 0.055(2) 0.110(3) -0.015(2) 0.010(2) -0.0266(16)
C204 0.0506(19) 0.0476(18) 0.074(2) -0.0106(17) -0.0123(17) -0.0153(15)
C205 0.0416(16) 0.0316(15) 0.0482(18) -0.0036(13) -0.0012(14) -0.0079(12)
C301 0.0387(17) 0.0644(19) 0.0512(19) -0.0258(15) -0.0060(14) 0.0016(15)
C302 0.0420(18) 0.075(2) 0.068(2) -0.0312(18) -0.0036(16) 0.0114(16)
C303 0.064(2) 0.0578(19) 0.055(2) -0.0282(16) 0.0065(17) 0.0023(16)
C304 0.060(2) 0.0540(18) 0.0402(18) -0.0200(15) -0.0044(15) -0.0076(15)
C305 0.0396(16) 0.0417(16) 0.0403(17) -0.0075(13) -0.0085(13) -0.0034(13)
C401 0.0399(16) 0.0400(16) 0.0394(17) -0.0131(13) -0.0110(13) -0.0041(13)
C402 0.064(2) 0.0354(16) 0.0419(18) -0.0050(13) -0.0071(15) -0.0156(15)
C403 0.057(2) 0.056(2) 0.051(2) -0.0217(15) 0.0132(15) -0.0305(16)
C404 0.0335(16) 0.0489(18) 0.077(2) -0.0212(16) 0.0041(15) -0.0078(14)
C405 0.0348(16) 0.0352(15) 0.065(2) -0.0108(14) -0.0013(14) -0.0038(13)
O1 0.0502(11) 0.0377(10) 0.0329(12) 0.0005(9) -0.0120(9) -0.0013(8)
O2 0.0445(11) 0.0554(12) 0.0407(12) -0.0065(9) -0.0042(9) 0.0086(9)
O3 0.0460(12) 0.0468(11) 0.0796(15) -0.0175(10) -0.0233(11) -0.0073(9)
O4 0.0438(11) 0.0444(11) 0.0532(12) -0.0156(9) -0.0170(9) 0.0080(9)
O5 0.0409(10) 0.0323(10) 0.0342(11) 0.0004(8) -0.0083(8) -0.0040(8)
O6 0.0282(10) 0.0362(10) 0.0451(11) 0.0008(8) -0.0066(8) -0.0029(8)
O7 0.0394(11) 0.0384(10) 0.0661(13) -0.0158(9) -0.0236(9) -0.0041(8)
O8 0.0352(10) 0.0412(11) 0.0556(12) -0.0198(9) -0.0199(9) 0.0084(8)
O9 0.0407(12) 0.0471(12) 0.0467(12) -0.0065(9) -0.0078(10) -0.0031(9)
O10 0.0307(10) 0.0421(11) 0.0433(11) -0.0049(9) -0.0090(9) -0.0029(8)
N1 0.0308(12) 0.0296(12) 0.0368(14) -0.0062(10) -0.0024(10) -0.0051(9)
N2 0.0317(12) 0.0341(12) 0.0349(14) -0.0057(10) -0.0006(10) -0.0037(10)
N3 0.0309(12) 0.0396(12) 0.0382(14) -0.0112(10) -0.0028(10) -0.0014(10)
N4 0.0279(12) 0.0314(12) 0.0408(13) -0.0119(10) -0.0009(10) -0.0028(9)

loop_
_geom_bond_atom_site_label_1
_geom_bond_atom_site_label_2
_geom_bond_distance
_geom_bond_site_symmetry_2
_geom_bond_publ_flag
Cu1 N2 2.0253(19) . ?
Cu1 N4 2.0285(19) . ?
Cu1 N1 2.0377(18) . ?
Cu1 N3 2.0400(19) . ?
Cu1 O1 2.3770(16) . ?
Cu1 O5 2.5167(15) . ?
C1 C6 1.405(3) . ?
C1 C2 1.406(3) . ?
C1 C7 1.522(3) . ?
C2 C3 1.392(3) . ?
C2 C9 1.496(3) . ?
C3 C4 1.379(3) . ?
C3 H3A 0.9400 . ?
C4 C5 1.383(3) . ?
C4 C8 1.494(3) . ?
C5 C6 1.397(3) . ?
C5 H5A 0.9400 . ?
C6 C15 1.488(3) . ?
C7 O1 1.252(3) . ?
C7 O2 1.252(3) . ?
C8 O3 1.215(3) . ?
C8 O4 1.316(3) . ?
C9 C10 1.340(4) . ?
C9 C14 1.348(4) . ?
C10 C11 1.398(4) . ?
C10 H10A 0.9400 . ?
C11 C12 1.347(5) . ?
C11 H11A 0.9400 . ?
C12 C13 1.326(5) . ?
C12 H12A 0.9400 . ?
C13 C14 1.382(4) . ?
C13 H13A 0.9400 . ?
C14 H14A 0.9400 . ?
C15 C20 1.387(3) . ?
C15 C16 1.388(3) . ?
C16 C17 1.381(3) . ?
C16 H16A 0.9400 . ?
C17 C18 1.378(4) . ?
C17 H17A 0.9400 . ?
C18 C19 1.374(4) . ?
C18 H18A 0.9400 . ?
C19 C20 1.385(3) . ?
C19 H19A 0.9400 . ?
C20 H20A 0.9400 . ?
C21 C22 1.400(3) . ?
C21 C26 1.411(3) . ?
C21 C27 1.522(3) . ?
C22 C23 1.390(3) . ?
C22 C35 1.499(3) . ?
C23 C24 1.390(3) . ?
C23 H23A 0.9400 . ?
C24 C25 1.383(3) . ?
C24 C28 1.487(3) . ?
C25 C26 1.391(3) . ?
C25 H25A 0.9400 . ?
C26 C29 1.493(3) . ?
C27 O5 1.248(3) . ?
C27 O6 1.258(3) . ?
C28 O7 1.217(3) . ?
C28 O8 1.314(2) . ?
C29 C34 1.385(3) . ?
C29 C30 1.388(3) . ?
C30 C31 1.387(3) . ?
C30 H30A 0.9400 . ?
C31 C32 1.366(3) . ?
C31 H31A 0.9400 . ?
C32 C33 1.374(3) . ?
C32 H32A 0.9400 . ?
C33 C34 1.383(3) . ?
C33 H33A 0.9400 . ?
C34 H34A 0.9400 . ?
C35 C36 1.359(3) . ?
C35 C40 1.374(3) . ?
C36 C37 1.385(4) . ?
C36 H36A 0.9400 . ?
C37 C38 1.353(4) . ?
C37 H37A 0.9400 . ?
C38 C39 1.360(4) . ?
C38 H38A 0.9400 . ?
C39 C40 1.381(3) . ?
C39 H39A 0.9400 . ?
C40 H40A 0.9400 . ?
C101 N1 1.340(3) . ?
C101 C102 1.376(3) . ?
C101 H10B 0.9400 . ?
C102 C103 1.367(3) . ?
C102 H10C 0.9400 . ?
C103 C104 1.377(3) . ?
C103 H10D 0.9400 . ?
C104 C105 1.377(3) . ?
C104 H10E 0.9400 . ?
C105 N1 1.335(3) . ?
C105 H10F 0.9400 . ?
C201 N2 1.330(3) . ?
C201 C202 1.384(4) . ?
C201 H20B 0.9400 . ?
C202 C203 1.356(4) . ?
C202 H20C 0.9400 . ?
C203 C204 1.364(4) . ?
C203 H20D 0.9400 . ?
C204 C205 1.368(3) . ?
C204 H20E 0.9400 . ?
C205 N2 1.337(3) . ?
C205 H20F 0.9400 . ?
C301 N3 1.338(3) . ?
C301 C302 1.366(3) . ?
C301 H30B 0.9400 . ?
C302 C303 1.371(4) . ?
C302 H30C 0.9400 . ?
C303 C304 1.366(3) . ?
C303 H30D 0.9400 . ?
C304 C305 1.376(3) . ?
C304 H30E 0.9400 . ?
C305 N3 1.328(3) . ?
C305 H30F 0.9400 . ?
C401 N4 1.335(3) . ?
C401 C402 1.371(3) . ?
C401 H40B 0.9400 . ?
C402 C403 1.368(3) . ?
C402 H40C 0.9400 . ?
C403 C404 1.373(3) . ?
C403 H40D 0.9400 . ?
C404 C405 1.370(3) . ?
C404 H40E 0.9400 . ?
C405 N4 1.332(3) . ?
C405 H40F 0.9400 . ?
O4 H4A 0.8300 . ?
O8 H8A 0.8300 . ?
O9 H9A 0.854(16) . ?
O9 H9B 0.871(16) . ?
O10 H7A 0.862(16) . ?
O10 H7B 0.866(16) . ?
